data_4130014
loop_
_publ_author_name
'McQuilken, Alison C.'
'Matsumura, Hirotoshi'
'D\"urr, Maximilian'
'Confer, Alex M.'
'Sheckelton, John P.'
'Siegler, Maxime A.'
'McQueen, Tyrel M.'
'Ivanovi\'c-Burmazovi\'c, Ivana'
'Mo\"enne-Loccoz, Pierre'
'Goldberg, David P.'

_publ_section_title
;
 Photoinitiated Reactivity of a Thiolate-Ligated, Spin-Crossover Nonheme
 {FeNO}(7) Complex with Dioxygen.
;
_journal_issue 9
_journal_name_full 'Journal of the American Chemical Society'
_journal_page_first 3107
_journal_page_last 3117
_journal_paper_doi 10.1021/jacs.5b12741
_journal_volume 138
_journal_year 2016
_chemical_formula_moiety 'C24 H21 Fe N5 O S, B F4'
_chemical_formula_sum 'C24 H21 B F4 Fe N5 O S'
_chemical_formula_weight 570.18
_space_group_crystal_system orthorhombic
_space_group_IT_number 61
_space_group_name_Hall '-P 2ac 2ab'
_space_group_name_H-M_alt 'P b c a'
_atom_sites_solution_hydrogens geom
_atom_sites_solution_primary direct
_atom_sites_solution_secondary difmap
_audit_creation_method SHELXL-2013
_cell_angle_alpha 90
_cell_angle_beta 90
_cell_angle_gamma 90
_cell_formula_units_Z 8
_cell_length_a 11.72284(19)
_cell_length_b 14.8569(2)
_cell_length_c 28.5647(5)
_cell_measurement_reflns_used 5772
_cell_measurement_temperature 293(2)
_cell_measurement_theta_max 72.04
_cell_measurement_theta_min 5.03
_cell_volume 4974.97(14)
_computing_cell_refinement
;
CrysAlisPro, Agilent Technologies,
Version 1.171.36.32 (release 02-08-2013 CrysAlis171 .NET)
(compiled Aug  2 2013,16:46:58)
;
_computing_data_collection
;
CrysAlisPro, Agilent Technologies,
Version 1.171.36.32 (release 02-08-2013 CrysAlis171 .NET)
(compiled Aug  2 2013,16:46:58)
;
_computing_data_reduction
;
CrysAlisPro, Agilent Technologies,
Version 1.171.36.32 (release 02-08-2013 CrysAlis171 .NET)
(compiled Aug  2 2013,16:46:58)
;
_computing_molecular_graphics 'SHELXTL v6.10 (Sheldrick, 2008)'
_computing_publication_material 'SHELXTL v6.10 (Sheldrick, 2008)'
_computing_structure_refinement 'SHELXL-2013 (Sheldrick, 2013)'
_computing_structure_solution 'SHELXS-2013 (Sheldrick, 2013)'
_diffrn_ambient_temperature 293(2)
_diffrn_measured_fraction_theta_full 0.999
_diffrn_measured_fraction_theta_max 0.999
_diffrn_measurement_device_type 'SuperNova, Dual, Cu at zero, Atlas'
_diffrn_measurement_method '\w scans'
_diffrn_radiation_monochromator mirror
_diffrn_radiation_source 'SuperNova (Cu) X-ray Source'
_diffrn_radiation_type CuK\a
_diffrn_radiation_wavelength 1.54178
_diffrn_reflns_av_R_equivalents 0.0321
_diffrn_reflns_av_unetI/netI 0.0279
_diffrn_reflns_Laue_measured_fraction_full 0.999
_diffrn_reflns_Laue_measured_fraction_max 0.999
_diffrn_reflns_limit_h_max 9
_diffrn_reflns_limit_h_min -14
_diffrn_reflns_limit_k_max 12
_diffrn_reflns_limit_k_min -18
_diffrn_reflns_limit_l_max 35
_diffrn_reflns_limit_l_min -34
_diffrn_reflns_number 17073
_diffrn_reflns_point_group_measured_fraction_full 0.999
_diffrn_reflns_point_group_measured_fraction_max 0.999
_diffrn_reflns_theta_full 67.679
_diffrn_reflns_theta_max 71.898
_diffrn_reflns_theta_min 3.094
_exptl_absorpt_coefficient_mu 6.166
_exptl_absorpt_correction_T_max 0.497
_exptl_absorpt_correction_T_min 0.367
_exptl_absorpt_correction_type analytical
_exptl_absorpt_process_details
;
CrysAlisPro, Agilent Technologies,
Version 1.171.36.32 (release 02-08-2013 CrysAlis171 .NET)
(compiled Aug  2 2013,16:46:58)
Analytical numeric absorption correction using a multifaceted crystal
			model based on expressions derived by R.C. Clark & J.S. Reid.
(Clark, R. C. & Reid, J. S. (1995). Acta Cryst. A51, 887-897)
;
_exptl_crystal_colour black
_exptl_crystal_density_diffrn 1.523
_exptl_crystal_description block
_exptl_crystal_F_000 2328
_exptl_crystal_size_max 0.23
_exptl_crystal_size_mid 0.20
_exptl_crystal_size_min 0.17
_refine_diff_density_max 0.596
_refine_diff_density_min -0.560
_refine_diff_density_rms 0.055
_refine_ls_extinction_method none
_refine_ls_goodness_of_fit_ref 1.028
_refine_ls_hydrogen_treatment constr
_refine_ls_matrix_type full
_refine_ls_number_parameters 390
_refine_ls_number_reflns 4886
_refine_ls_number_restraints 221
_refine_ls_restrained_S_all 1.283
_refine_ls_R_factor_all 0.0637
_refine_ls_R_factor_gt 0.0490
_refine_ls_shift/su_max 0.000
_refine_ls_shift/su_mean 0.000
_refine_ls_structure_factor_coef Fsqd
_refine_ls_weighting_details
;
 w=1/[\s^2^(Fo^2^)+(0.0926P)^2^+1.2338P]
 where P=(Fo^2^+2Fc^2^)/3
;
_refine_ls_weighting_scheme calc
_refine_ls_wR_factor_gt 0.1372
_refine_ls_wR_factor_ref 0.1496
_reflns_Friedel_coverage 0.000
_reflns_number_gt 3830
_reflns_number_total 4886
_reflns_threshold_expression 'I > 2\s(I)'
_cod_data_source_file ja5b12741_si_002.cif
_cod_data_source_block 2_RT
_cod_database_code 4130014
_shelx_space_group_comment
;
The symmetry employed for this shelxl refinement is uniquely defined
by the following loop, which should always be used as a source of
symmetry information in preference to the above space-group names.
They are only intended as comments.
;
_shelxl_version_number 2013-2

loop_
_space_group_symop_operation_xyz
'x, y, z'
'-x+1/2, -y, z+1/2'
'x+1/2, -y+1/2, -z'
'-x, y+1/2, -z+1/2'
'-x, -y, -z'
'x-1/2, y, -z-1/2'
'-x-1/2, y-1/2, z'
'x, -y-1/2, z-1/2'

loop_
_atom_site_label
_atom_site_type_symbol
_atom_site_fract_x
_atom_site_fract_y
_atom_site_fract_z
_atom_site_U_iso_or_equiv
_atom_site_adp_type
_atom_site_occupancy
_atom_site_site_symmetry_order
_atom_site_calc_flag
_atom_site_refinement_flags_posn
_atom_site_refinement_flags_adp
_atom_site_refinement_flags_occupancy
_atom_site_disorder_assembly
_atom_site_disorder_group
Fe1 Fe 0.87765(4) 0.16969(3) 0.13185(2) 0.04957(16) Uani 1 1 d . . . . .
S1 S 0.81306(7) 0.30519(5) 0.16188(3) 0.0601(2) Uani 1 1 d . . . . .
C1 C 0.6690(3) 0.2882(2) 0.17676(12) 0.0568(7) Uani 1 1 d . . . . .
C2 C 0.6288(4) 0.3235(2) 0.21932(15) 0.0754(11) Uani 1 1 d . . . . .
H2 H 0.6799 0.3510 0.2397 0.090 Uiso 1 1 calc R U . . .
C3 C 0.5157(5) 0.3183(3) 0.23132(17) 0.0909(15) Uani 1 1 d . . . . .
H3 H 0.4907 0.3436 0.2593 0.109 Uiso 1 1 calc R U . . .
C4 C 0.4392(4) 0.2762(3) 0.20231(18) 0.0902(14) Uani 1 1 d . . . . .
H4 H 0.3626 0.2731 0.2105 0.108 Uiso 1 1 calc R U . . .
C5 C 0.4769(3) 0.2382(3) 0.16063(15) 0.0702(9) Uani 1 1 d . . . . .
H5 H 0.4254 0.2087 0.1412 0.084 Uiso 1 1 calc R U . . .
C6 C 0.5905(3) 0.2439(2) 0.14774(12) 0.0548(7) Uani 1 1 d . . . . .
C7 C 0.6268(3) 0.2085(2) 0.10085(11) 0.0549(7) Uani 1 1 d . . . . .
H7A H 0.5597 0.1879 0.0841 0.066 Uiso 1 1 calc R U . . .
H7B H 0.6601 0.2574 0.0830 0.066 Uiso 1 1 calc R U . . .
C8 C 0.7472(3) 0.1075(2) 0.05506(10) 0.0514(6) Uani 1 1 d . . . . .
H8 H 0.6823 0.0887 0.0358 0.062 Uiso 1 1 calc R U . . .
C9 C 0.8067(3) 0.18882(19) 0.03475(10) 0.0518(6) Uani 1 1 d . . . . .
C10 C 0.7858(3) 0.2235(2) -0.00924(11) 0.0659(9) Uani 1 1 d . . . . .
H10 H 0.7332 0.1967 -0.0292 0.079 Uiso 1 1 calc R U . . .
C11 C 0.8459(4) 0.2999(3) -0.02268(14) 0.0784(12) Uani 1 1 d . . . . .
H11 H 0.8338 0.3253 -0.0520 0.094 Uiso 1 1 calc R U . . .
C12 C 0.9233(4) 0.3376(3) 0.00756(17) 0.0812(12) Uani 1 1 d . . . . .
H12 H 0.9637 0.3889 -0.0010 0.097 Uiso 1 1 calc R U . . .
C13 C 0.9405(3) 0.2988(2) 0.05064(14) 0.0675(9) Uani 1 1 d . . . . .
H13 H 0.9933 0.3242 0.0710 0.081 Uiso 1 1 calc R U . . .
C14 C 0.8357(3) 0.03389(18) 0.05904(11) 0.0509(6) Uani 1 1 d . . . . .
C15 C 0.8474(3) -0.0365(2) 0.02776(13) 0.0618(8) Uani 1 1 d . . . . .
H15 H 0.7965 -0.0436 0.0030 0.074 Uiso 1 1 calc R U . . .
C16 C 0.9366(3) -0.0960(2) 0.03417(13) 0.0675(9) Uani 1 1 d . . . . .
H16 H 0.9467 -0.1438 0.0136 0.081 Uiso 1 1 calc R U . . .
C17 C 1.0095(3) -0.0845(2) 0.07064(14) 0.0693(9) Uani 1 1 d . . . . .
H17 H 1.0694 -0.1245 0.0754 0.083 Uiso 1 1 calc R U . . .
C18 C 0.9935(3) -0.0125(2) 0.10059(13) 0.0624(8) Uani 1 1 d . . . . .
H18 H 1.0432 -0.0050 0.1257 0.075 Uiso 1 1 calc R U . . .
C19 C 0.6644(3) 0.0561(2) 0.13052(11) 0.0551(7) Uani 1 1 d . . . . .
H19A H 0.6883 -0.0001 0.1163 0.066 Uiso 1 1 calc R U . . .
H19B H 0.5817 0.0582 0.1301 0.066 Uiso 1 1 calc R U . . .
C20 C 0.7060(3) 0.05995(18) 0.18025(11) 0.0531(7) Uani 1 1 d . . . . .
C21 C 0.6434(4) 0.0229(2) 0.21660(14) 0.0729(10) Uani 1 1 d . . . . .
H21 H 0.5720 -0.0023 0.2112 0.088 Uiso 1 1 calc R U . . .
C22 C 0.6893(5) 0.0241(3) 0.26093(15) 0.0923(15) Uani 1 1 d . . . . .
H22 H 0.6488 0.0000 0.2859 0.111 Uiso 1 1 calc R U . . .
C23 C 0.7953(5) 0.0613(3) 0.26807(14) 0.0909(14) Uani 1 1 d . . . . .
H23 H 0.8276 0.0615 0.2978 0.109 Uiso 1 1 calc R U . . .
C24 C 0.8525(4) 0.0976(3) 0.23119(13) 0.0711(9) Uani 1 1 d . . . . .
H24 H 0.9238 0.1234 0.2363 0.085 Uiso 1 1 calc R U . . .
N1 N 0.71095(19) 0.13292(15) 0.10324(8) 0.0461(5) Uani 1 1 d . . . . .
N2 N 0.8830(2) 0.22527(17) 0.06402(9) 0.0534(6) Uani 1 1 d . . . . .
N3 N 0.9087(2) 0.04658(16) 0.09463(9) 0.0527(6) Uani 1 1 d . . . . .
N4 N 0.8092(2) 0.09749(16) 0.18728(9) 0.0539(6) Uani 1 1 d . . . . .
N5 N 1.0187(3) 0.1877(2) 0.14927(12) 0.0693(8) Uani 0.34(4) 1 d D . P A 1
O1 O 1.1072(15) 0.211(2) 0.1381(17) 0.137(8) Uani 0.34(4) 1 d D U P A 1
N5' N 1.0187(3) 0.1877(2) 0.14927(12) 0.0693(8) Uani 0.66(4) 1 d D . P A 2
O1' O 1.0968(13) 0.2207(11) 0.1645(9) 0.145(5) Uani 0.66(4) 1 d D U P A 2
B1 B 0.1593(9) 0.4746(7) 0.0978(3) 0.085(2) Uani 0.556(6) 1 d D U P B 1
F1 F 0.2321(7) 0.4078(5) 0.1063(3) 0.161(3) Uani 0.556(6) 1 d D U P B 1
F2 F 0.0783(6) 0.4570(7) 0.1303(3) 0.140(3) Uani 0.556(6) 1 d D U P B 1
F3 F 0.1656(10) 0.5598(4) 0.1115(3) 0.151(3) Uani 0.556(6) 1 d D U P B 1
F4 F 0.1249(8) 0.4710(5) 0.0533(2) 0.130(2) Uani 0.556(6) 1 d D U P B 1
B1' B 0.1525(11) 0.4866(10) 0.0938(5) 0.106(3) Uani 0.444(6) 1 d D U P B 2
F1' F 0.2428(7) 0.5407(5) 0.0997(4) 0.122(3) Uani 0.444(6) 1 d D U P B 2
F2' F 0.1205(11) 0.4289(9) 0.1265(5) 0.170(4) Uani 0.444(6) 1 d D U P B 2
F3' F 0.0555(7) 0.5137(7) 0.0703(3) 0.134(3) Uani 0.444(6) 1 d D U P B 2
F4' F 0.1949(10) 0.4339(8) 0.0608(4) 0.169(4) Uani 0.444(6) 1 d D U P B 2

loop_
_atom_site_aniso_label
_atom_site_aniso_U_11
_atom_site_aniso_U_22
_atom_site_aniso_U_33
_atom_site_aniso_U_23
_atom_site_aniso_U_13
_atom_site_aniso_U_12
Fe1 0.0484(3) 0.0449(3) 0.0554(3) 0.00052(19) 0.00094(19) 0.00241(18)
S1 0.0637(4) 0.0475(4) 0.0691(5) -0.0063(3) 0.0012(4) -0.0021(3)
C1 0.0667(18) 0.0409(14) 0.0627(17) 0.0031(13) 0.0101(15) 0.0072(13)
C2 0.099(3) 0.0540(19) 0.073(2) -0.0082(16) 0.020(2) 0.0049(18)
C3 0.116(4) 0.066(2) 0.090(3) -0.003(2) 0.048(3) 0.017(2)
C4 0.081(3) 0.073(2) 0.117(4) 0.015(2) 0.046(3) 0.013(2)
C5 0.0605(19) 0.0633(19) 0.087(2) 0.0101(18) 0.0159(18) 0.0078(16)
C6 0.0562(16) 0.0441(14) 0.0640(17) 0.0067(13) 0.0051(14) 0.0070(13)
C7 0.0498(15) 0.0548(16) 0.0600(17) 0.0028(14) -0.0045(13) 0.0074(13)
C8 0.0527(15) 0.0507(14) 0.0508(15) -0.0054(12) -0.0043(12) -0.0009(12)
C9 0.0553(15) 0.0487(14) 0.0512(15) -0.0009(12) 0.0060(13) 0.0066(12)
C10 0.076(2) 0.071(2) 0.0507(16) 0.0018(15) 0.0080(15) 0.0210(17)
C11 0.098(3) 0.073(2) 0.064(2) 0.0174(19) 0.030(2) 0.025(2)
C12 0.092(3) 0.0566(19) 0.095(3) 0.0112(19) 0.045(3) 0.0034(19)
C13 0.0645(19) 0.0507(17) 0.087(2) -0.0004(16) 0.0212(18) -0.0048(15)
C14 0.0564(15) 0.0407(13) 0.0556(16) -0.0042(12) 0.0022(12) -0.0058(12)
C15 0.071(2) 0.0466(16) 0.0675(19) -0.0091(14) 0.0093(16) -0.0103(14)
C16 0.079(2) 0.0422(15) 0.082(2) -0.0096(15) 0.0220(19) -0.0030(15)
C17 0.071(2) 0.0448(16) 0.092(3) 0.0054(16) 0.0149(19) 0.0068(15)
C18 0.0592(17) 0.0556(17) 0.072(2) 0.0037(15) -0.0005(16) 0.0042(14)
C19 0.0525(15) 0.0466(15) 0.0662(18) 0.0014(13) 0.0015(13) -0.0074(12)
C20 0.0635(17) 0.0360(12) 0.0598(16) 0.0014(12) 0.0069(13) 0.0042(12)
C21 0.088(3) 0.0528(18) 0.078(2) 0.0032(16) 0.026(2) -0.0032(17)
C22 0.140(4) 0.067(2) 0.069(2) 0.0089(19) 0.033(3) -0.001(3)
C23 0.145(5) 0.072(2) 0.056(2) 0.0011(18) -0.002(2) 0.010(3)
C24 0.090(3) 0.065(2) 0.0589(19) -0.0054(16) -0.0102(18) 0.0080(18)
N1 0.0452(11) 0.0418(11) 0.0513(12) -0.0011(9) -0.0018(10) -0.0011(9)
N2 0.0551(13) 0.0464(13) 0.0587(14) -0.0021(11) 0.0044(11) -0.0010(10)
N3 0.0526(13) 0.0442(12) 0.0612(14) -0.0029(11) 0.0009(11) 0.0014(10)
N4 0.0595(14) 0.0451(12) 0.0571(14) -0.0008(10) -0.0026(11) 0.0040(11)
N5 0.0625(17) 0.0689(18) 0.0766(19) -0.0065(15) -0.0061(15) -0.0002(14)
O1 0.084(8) 0.138(13) 0.190(19) -0.001(15) 0.000(11) -0.020(8)
N5' 0.0625(17) 0.0689(18) 0.0766(19) -0.0065(15) -0.0061(15) -0.0002(14)
O1' 0.101(5) 0.155(7) 0.178(13) -0.042(8) -0.035(7) -0.014(5)
B1 0.110(5) 0.069(4) 0.075(4) -0.013(4) 0.017(4) 0.007(4)
F1 0.155(5) 0.153(5) 0.174(6) 0.038(5) 0.047(5) 0.060(4)
F2 0.086(4) 0.202(7) 0.132(5) 0.007(4) 0.041(3) 0.053(4)
F3 0.252(8) 0.091(4) 0.111(4) -0.025(3) -0.012(5) 0.001(5)
F4 0.182(7) 0.116(5) 0.091(4) -0.013(3) -0.017(4) -0.009(5)
B1' 0.129(6) 0.091(5) 0.097(5) -0.007(5) 0.005(5) 0.010(5)
F1' 0.093(4) 0.095(5) 0.179(7) 0.001(5) -0.036(5) -0.019(4)
F2' 0.171(9) 0.172(8) 0.167(7) 0.076(6) -0.006(7) 0.005(7)
F3' 0.130(6) 0.135(6) 0.138(6) 0.033(5) 0.014(5) 0.018(5)
F4' 0.169(7) 0.187(7) 0.151(7) -0.062(6) 0.032(6) 0.054(6)

loop_
_atom_type_symbol
_atom_type_description
_atom_type_scat_dispersion_real
_atom_type_scat_dispersion_imag
_atom_type_scat_source
C C 0.0181 0.0091 'International Tables Vol C Tables 4.2.6.8 and 6.1.1.4'
H H 0.0000 0.0000 'International Tables Vol C Tables 4.2.6.8 and 6.1.1.4'
B B 0.0090 0.0039 'International Tables Vol C Tables 4.2.6.8 and 6.1.1.4'
F F 0.0727 0.0534 'International Tables Vol C Tables 4.2.6.8 and 6.1.1.4'
Fe Fe -1.1336 3.1974 'International Tables Vol C Tables 4.2.6.8 and 6.1.1.4'
N N 0.0311 0.0180 'International Tables Vol C Tables 4.2.6.8 and 6.1.1.4'
O O 0.0492 0.0322 'International Tables Vol C Tables 4.2.6.8 and 6.1.1.4'
S S 0.3331 0.5567 'International Tables Vol C Tables 4.2.6.8 and 6.1.1.4'

loop_
_geom_angle_atom_site_label_1
_geom_angle_atom_site_label_2
_geom_angle_atom_site_label_3
_geom_angle
N5 Fe1 N4 103.17(14)
N5 Fe1 N2 100.01(14)
N4 Fe1 N2 156.37(10)
N5 Fe1 N3 96.35(13)
N4 Fe1 N3 90.18(10)
N2 Fe1 N3 82.73(10)
N5 Fe1 N1 171.87(12)
N4 Fe1 N1 79.07(10)
N2 Fe1 N1 77.33(9)
N3 Fe1 N1 75.75(9)
N5 Fe1 S1 94.08(11)
N4 Fe1 S1 92.31(7)
N2 Fe1 S1 90.55(7)
N3 Fe1 S1 168.43(8)
N1 Fe1 S1 93.63(6)
C1 S1 Fe1 106.19(11)
C6 C1 C2 117.8(3)
C6 C1 S1 123.6(2)
C2 C1 S1 118.5(3)
C3 C2 C1 121.3(4)
C3 C2 H2 119.4
C1 C2 H2 119.4
C2 C3 C4 120.4(4)
C2 C3 H3 119.8
C4 C3 H3 119.8
C3 C4 C5 119.7(4)
C3 C4 H4 120.2
C5 C4 H4 120.2
C6 C5 C4 120.6(4)
C6 C5 H5 119.7
C4 C5 H5 119.7
C5 C6 C1 120.2(3)
C5 C6 C7 119.3(3)
C1 C6 C7 120.4(3)
N1 C7 C6 114.2(2)
N1 C7 H7A 108.7
C6 C7 H7A 108.7
N1 C7 H7B 108.7
C6 C7 H7B 108.7
H7A C7 H7B 107.6
N1 C8 C9 106.5(2)
N1 C8 C14 108.1(2)
C9 C8 C14 106.9(2)
N1 C8 H8 111.7
C9 C8 H8 111.7
C14 C8 H8 111.7
N2 C9 C10 122.4(3)
N2 C9 C8 113.1(3)
C10 C9 C8 124.5(3)
C9 C10 C11 117.8(4)
C9 C10 H10 121.1
C11 C10 H10 121.1
C12 C11 C10 119.6(4)
C12 C11 H11 120.2
C10 C11 H11 120.2
C11 C12 C13 119.3(4)
C11 C12 H12 120.4
C13 C12 H12 120.4
N2 C13 C12 121.6(4)
N2 C13 H13 119.2
C12 C13 H13 119.2
N3 C14 C15 122.2(3)
N3 C14 C8 113.1(2)
C15 C14 C8 124.5(3)
C16 C15 C14 118.3(3)
C16 C15 H15 120.9
C14 C15 H15 120.9
C17 C16 C15 119.8(3)
C17 C16 H16 120.1
C15 C16 H16 120.1
C16 C17 C18 119.1(3)
C16 C17 H17 120.4
C18 C17 H17 120.4
N3 C18 C17 122.0(3)
N3 C18 H18 119.0
C17 C18 H18 119.0
N1 C19 C20 110.3(2)
N1 C19 H19A 109.6
C20 C19 H19A 109.6
N1 C19 H19B 109.6
C20 C19 H19B 109.6
H19A C19 H19B 108.1
N4 C20 C21 121.9(3)
N4 C20 C19 116.6(3)
C21 C20 C19 121.5(3)
C22 C21 C20 118.5(4)
C22 C21 H21 120.7
C20 C21 H21 120.7
C23 C22 C21 119.7(4)
C23 C22 H22 120.2
C21 C22 H22 120.2
C24 C23 C22 119.3(4)
C24 C23 H23 120.3
C22 C23 H23 120.3
N4 C24 C23 122.1(4)
N4 C24 H24 118.9
C23 C24 H24 118.9
C19 N1 C8 113.3(2)
C19 N1 C7 111.0(2)
C8 N1 C7 109.7(2)
C19 N1 Fe1 108.89(18)
C8 N1 Fe1 98.82(17)
C7 N1 Fe1 114.76(18)
C9 N2 C13 119.2(3)
C9 N2 Fe1 113.3(2)
C13 N2 Fe1 126.7(3)
C18 N3 C14 118.6(3)
C18 N3 Fe1 128.5(2)
C14 N3 Fe1 112.73(19)
C20 N4 C24 118.4(3)
C20 N4 Fe1 116.6(2)
C24 N4 Fe1 124.2(3)
O1 N5 Fe1 146(2)
F3 B1 F1 128.5(10)
F3 B1 F4 109.6(8)
F1 B1 F4 109.8(8)
F3 B1 F2 91.2(8)
F1 B1 F2 100.3(7)
F4 B1 F2 115.7(10)
F4' B1' F2' 103.1(12)
F4' B1' F1' 98.5(10)
F2' B1' F1' 121.6(12)
F4' B1' F3' 97.9(11)
F2' B1' F3' 107.3(10)
F1' B1' F3' 122.5(11)

loop_
_geom_bond_atom_site_label_1
_geom_bond_atom_site_label_2
_geom_bond_distance
Fe1 N5 1.747(3)
Fe1 N4 2.074(3)
Fe1 N2 2.107(3)
Fe1 N3 2.147(2)
Fe1 N1 2.188(2)
Fe1 S1 2.3156(9)
S1 C1 1.760(3)
C1 C6 1.403(5)
C1 C2 1.405(5)
C2 C3 1.371(6)
C2 H2 0.9300
C3 C4 1.372(7)
C3 H3 0.9300
C4 C5 1.390(6)
C4 H4 0.9300
C5 C6 1.384(5)
C5 H5 0.9300
C6 C7 1.501(4)
C7 N1 1.496(4)
C7 H7A 0.9700
C7 H7B 0.9700
C8 N1 1.489(4)
C8 C9 1.511(4)
C8 C14 1.511(4)
C8 H8 0.9800
C9 N2 1.339(4)
C9 C10 1.380(4)
C10 C11 1.389(6)
C10 H10 0.9300
C11 C12 1.373(7)
C11 H11 0.9300
C12 C13 1.374(6)
C12 H12 0.9300
C13 N2 1.339(4)
C13 H13 0.9300
C14 N3 1.343(4)
C14 C15 1.382(4)
C15 C16 1.382(5)
C15 H15 0.9300
C16 C17 1.358(6)
C16 H16 0.9300
C17 C18 1.382(5)
C17 H17 0.9300
C18 N3 1.337(4)
C18 H18 0.9300
C19 N1 1.486(4)
C19 C20 1.503(4)
C19 H19A 0.9700
C19 H19B 0.9700
C20 N4 1.348(4)
C20 C21 1.385(5)
C21 C22 1.376(6)
C21 H21 0.9300
C22 C23 1.375(7)
C22 H22 0.9300
C23 C24 1.361(6)
C23 H23 0.9300
C24 N4 1.353(4)
C24 H24 0.9300
N5 O1 1.137(14)
B1 F3 1.327(10)
B1 F1 1.332(10)
B1 F4 1.334(10)
B1 F2 1.355(10)
B1' F4' 1.321(13)
B1' F2' 1.322(12)
B1' F1' 1.340(13)
B1' F3' 1.380(13)

loop_
_geom_torsion_atom_site_label_1
_geom_torsion_atom_site_label_2
_geom_torsion_atom_site_label_3
_geom_torsion_atom_site_label_4
_geom_torsion
Fe1 S1 C1 C6 -44.8(3)
Fe1 S1 C1 C2 137.4(3)
C6 C1 C2 C3 -2.7(5)
S1 C1 C2 C3 175.2(3)
C1 C2 C3 C4 1.7(7)
C2 C3 C4 C5 0.3(7)
C3 C4 C5 C6 -1.1(6)
C4 C5 C6 C1 0.0(5)
C4 C5 C6 C7 -175.3(3)
C2 C1 C6 C5 1.9(5)
S1 C1 C6 C5 -175.9(3)
C2 C1 C6 C7 177.1(3)
S1 C1 C6 C7 -0.6(4)
C5 C6 C7 N1 -118.2(3)
C1 C6 C7 N1 66.5(4)
N1 C8 C9 N2 47.1(3)
C14 C8 C9 N2 -68.2(3)
N1 C8 C9 C10 -132.6(3)
C14 C8 C9 C10 112.0(3)
N2 C9 C10 C11 -0.9(5)
C8 C9 C10 C11 178.8(3)
C9 C10 C11 C12 0.3(5)
C10 C11 C12 C13 0.3(6)
C11 C12 C13 N2 -0.4(6)
N1 C8 C14 N3 -39.5(3)
C9 C8 C14 N3 74.8(3)
N1 C8 C14 C15 145.0(3)
C9 C8 C14 C15 -100.7(3)
N3 C14 C15 C16 1.0(5)
C8 C14 C15 C16 176.1(3)
C14 C15 C16 C17 0.3(5)
C15 C16 C17 C18 -0.6(5)
C16 C17 C18 N3 -0.4(5)
N1 C19 C20 N4 -30.1(4)
N1 C19 C20 C21 152.8(3)
N4 C20 C21 C22 -0.6(5)
C19 C20 C21 C22 176.3(3)
C20 C21 C22 C23 -0.4(6)
C21 C22 C23 C24 1.1(7)
C22 C23 C24 N4 -0.9(6)
C20 C19 N1 C8 139.3(3)
C20 C19 N1 C7 -96.8(3)
C20 C19 N1 Fe1 30.4(3)
C9 C8 N1 C19 -172.4(2)
C14 C8 N1 C19 -57.8(3)
C9 C8 N1 C7 63.1(3)
C14 C8 N1 C7 177.6(2)
C9 C8 N1 Fe1 -57.3(2)
C14 C8 N1 Fe1 57.3(2)
C6 C7 N1 C19 58.1(3)
C6 C7 N1 C8 -176.0(2)
C6 C7 N1 Fe1 -65.8(3)
C10 C9 N2 C13 0.9(5)
C8 C9 N2 C13 -178.9(3)
C10 C9 N2 Fe1 171.2(2)
C8 C9 N2 Fe1 -8.6(3)
C12 C13 N2 C9 -0.2(5)
C12 C13 N2 Fe1 -169.1(3)
C17 C18 N3 C14 1.6(5)
C17 C18 N3 Fe1 -173.1(3)
C15 C14 N3 C18 -1.9(5)
C8 C14 N3 C18 -177.6(3)
C15 C14 N3 Fe1 173.6(2)
C8 C14 N3 Fe1 -2.1(3)
C21 C20 N4 C24 0.8(5)
C19 C20 N4 C24 -176.3(3)
C21 C20 N4 Fe1 -169.3(2)
C19 C20 N4 Fe1 13.6(3)
C23 C24 N4 C20 0.0(5)
C23 C24 N4 Fe1 169.3(3)
N4 Fe1 N5 O1 168(4)
N2 Fe1 N5 O1 -7(4)
N3 Fe1 N5 O1 76(4)
S1 Fe1 N5 O1 -99(4)
